data_4329190
loop_
_publ_author_name
'Stefan G. Minasian'
'Kevin S. Boland'
'Russell K. Feller'
'Andrew J. Gaunt'
'Stosh A. Kozimor'
'Iain May'
'Sean D. Reilly'
'Brian L. Scott'
'David K. Shuh'

_publ_contact_author_address 'Los Alamos National Laboratory'
_publ_contact_author_email stosh@lanl.gov
_publ_contact_author_name 'Stosh A. Kozimor'
_publ_contact_author_phone 505-665-4521
_publ_section_title
;
 Synthesis and Structure of (Ph4P)2MCl6 (M = Ti, Zr, Hf, Th, U, Np, Pu)
;
_journal_name_full 'Inorganic Chemistry'
_journal_page_first 5728
_journal_page_last 5736
_journal_paper_doi 10.1021/ic300179d
_journal_volume 51
_journal_year 2012
_chemical_formula_sum 'C56 H52 Cl6 N4 P2 Pu'
_chemical_formula_weight 1297.66
_chemical_name_systematic
; 
 ? 
;
_space_group_IT_number 14
_symmetry_cell_setting monoclinic
_symmetry_space_group_name_Hall '-P 2ybc'
_symmetry_space_group_name_H-M 'P 1 21/c 1'
_atom_sites_solution_hydrogens geom
_atom_sites_solution_primary direct
_atom_sites_solution_secondary difmap
_audit_creation_method SHELXL-97
_cell_angle_alpha 90.00
_cell_angle_beta 98.8540(10)
_cell_angle_gamma 90.00
_cell_formula_units_Z 2
_cell_length_a 9.6574(5)
_cell_length_b 19.7997(10)
_cell_length_c 15.2266(8)
_cell_measurement_temperature 140(1)
_cell_volume 2876.8(3)
_computing_cell_refinement 'SAINT+, v. 7.66a (Bruker AXS, 2009)'
_computing_data_collection 'APEX II, v. 7.0 (Bruker AXS, 2009)'
_computing_data_reduction 'SAINT+, v. 7.66a (Bruker AXS, 2009)'
_computing_molecular_graphics 'SHELXTL, v. 6.14, (Bruker AXS, 2000)'
_computing_publication_material 'SHELXTL, v. 6.14, (Bruker AXS, 2000)'
_computing_structure_refinement 'SHELXL-97 (Sheldrick, 1997)'
_computing_structure_solution 'SHELXS-97 (Sheldrick, 1990)'
_diffrn_ambient_temperature 140(1)
_diffrn_measured_fraction_theta_full 1.000
_diffrn_measured_fraction_theta_max 0.944
_diffrn_measurement_device_type 'Bruker D8 with APEXII CCD'
_diffrn_measurement_method '\w scans'
_diffrn_radiation_monochromator graphite
_diffrn_radiation_source 'fine-focus sealed tube'
_diffrn_radiation_type MoK\a
_diffrn_radiation_wavelength 0.71073
_diffrn_reflns_av_R_equivalents 0.0421
_diffrn_reflns_av_sigmaI/netI 0.0362
_diffrn_reflns_limit_h_max 12
_diffrn_reflns_limit_h_min -12
_diffrn_reflns_limit_k_max 26
_diffrn_reflns_limit_k_min -25
_diffrn_reflns_limit_l_max 20
_diffrn_reflns_limit_l_min -19
_diffrn_reflns_number 32300
_diffrn_reflns_theta_full 25.00
_diffrn_reflns_theta_max 28.41
_diffrn_reflns_theta_min 2.06
_diffrn_standards_decay_% 0
_diffrn_standards_interval_count 0
_diffrn_standards_interval_time 0
_diffrn_standards_number 0
_exptl_absorpt_coefficient_mu 1.519
_exptl_absorpt_correction_T_max 0.8630
_exptl_absorpt_correction_T_min 0.8155
_exptl_absorpt_correction_type multi-scan
_exptl_absorpt_process_details 'SADABS v. 1 (Sheldrick, 2008)'
_exptl_crystal_colour yellow
_exptl_crystal_density_diffrn 1.498
_exptl_crystal_description block
_exptl_crystal_F_000 1284
_exptl_crystal_size_max 0.14
_exptl_crystal_size_mid 0.12
_exptl_crystal_size_min 0.10
_refine_diff_density_max 0.547
_refine_diff_density_min -0.464
_refine_diff_density_rms 0.071
_refine_ls_extinction_method none
_refine_ls_goodness_of_fit_ref 0.974
_refine_ls_hydrogen_treatment constr
_refine_ls_matrix_type full
_refine_ls_number_parameters 315
_refine_ls_number_reflns 6820
_refine_ls_number_restraints 0
_refine_ls_restrained_S_all 0.974
_refine_ls_R_factor_all 0.0475
_refine_ls_R_factor_gt 0.0263
_refine_ls_shift/su_max 0.001
_refine_ls_shift/su_mean 0.000
_refine_ls_structure_factor_coef Fsqd
_refine_ls_weighting_details 'calc w=1/[\s^2^(Fo^2^)+(0.0296P)^2^+0.0000P] where P=(Fo^2^+2Fc^2^)/3'
_refine_ls_weighting_scheme calc
_refine_ls_wR_factor_gt 0.0542
_refine_ls_wR_factor_ref 0.0614
_reflns_number_gt 4936
_reflns_number_total 6820
_reflns_threshold_expression >2sigma(I)
_cod_data_source_file ic300179d_si_002_1.cif
_cod_data_source_block apx834
_cod_original_sg_symbol_H-M 'P 21/c'
_cod_database_code 4329190

loop_
_symmetry_equiv_pos_as_xyz
'x, y, z'
'-x, y+1/2, -z+1/2'
'-x, -y, -z'
'x, -y-1/2, z-1/2'

loop_
_atom_site_label
_atom_site_type_symbol
_atom_site_fract_x
_atom_site_fract_y
_atom_site_fract_z
_atom_site_U_iso_or_equiv
_atom_site_adp_type
_atom_site_occupancy
_atom_site_symmetry_multiplicity
_atom_site_calc_flag
_atom_site_refinement_flags
Pu1 Pu 0.0000 0.5000 0.5000 0.03281(5) Uani 1 2 d S
Cl1 Cl 0.12457(9) 0.51398(4) 0.36181(6) 0.0596(2) Uani 1 1 d .
Cl2 Cl 0.23102(8) 0.46235(5) 0.59505(5) 0.0548(2) Uani 1 1 d .
Cl3 Cl 0.05671(9) 0.62420(4) 0.54635(6) 0.0573(2) Uani 1 1 d .
N1 N 0.6428(7) 0.2059(3) 0.3268(4) 0.172(3) Uani 1 1 d .
N2 N 0.2776(6) -0.0242(3) 0.6026(4) 0.1242(17) Uani 1 1 d .
P1 P 0.34077(8) 0.19595(4) 0.56420(5) 0.04015(18) Uani 1 1 d .
C1 C 0.4826(3) 0.14658(15) 0.62152(19) 0.0443(7) Uani 1 1 d .
C2 C 0.5494(3) 0.09942(16) 0.5754(2) 0.0550(8) Uani 1 1 d .
H2 H 0.5159 0.0903 0.5161 0.066 Uiso 1 1 calc R
C3 C 0.6662(4) 0.06612(18) 0.6184(3) 0.0670(10) Uani 1 1 d .
H3 H 0.7121 0.0348 0.5876 0.080 Uiso 1 1 calc R
C4 C 0.7148(4) 0.0790(2) 0.7064(3) 0.0694(11) Uani 1 1 d .
H4 H 0.7933 0.0562 0.7349 0.083 Uiso 1 1 calc R
C5 C 0.6485(4) 0.12477(19) 0.7521(2) 0.0671(10) Uani 1 1 d .
H5 H 0.6819 0.1331 0.8117 0.080 Uiso 1 1 calc R
C6 C 0.5321(3) 0.15889(18) 0.7106(2) 0.0573(9) Uani 1 1 d .
H6 H 0.4869 0.1900 0.7421 0.069 Uiso 1 1 calc R
C7 C 0.2117(3) 0.20922(15) 0.63463(19) 0.0438(7) Uani 1 1 d .
C8 C 0.1812(4) 0.15785(18) 0.6915(2) 0.0599(9) Uani 1 1 d .
H8 H 0.2339 0.1183 0.6967 0.072 Uiso 1 1 calc R
C9 C 0.0733(4) 0.1657(2) 0.7397(3) 0.0744(11) Uani 1 1 d .
H9 H 0.0537 0.1316 0.7780 0.089 Uiso 1 1 calc R
C10 C -0.0056(4) 0.2234(2) 0.7317(3) 0.0747(11) Uani 1 1 d .
H10 H -0.0792 0.2281 0.7641 0.090 Uiso 1 1 calc R
C11 C 0.0230(4) 0.2746(2) 0.6762(3) 0.0671(10) Uani 1 1 d .
H11 H -0.0309 0.3137 0.6712 0.080 Uiso 1 1 calc R
C12 C 0.1323(3) 0.26763(16) 0.6279(2) 0.0489(8) Uani 1 1 d .
H12 H 0.1524 0.3024 0.5908 0.059 Uiso 1 1 calc R
C13 C 0.4091(3) 0.27437(15) 0.5307(2) 0.0437(7) Uani 1 1 d .
C14 C 0.3336(4) 0.31276(17) 0.4637(2) 0.0558(8) Uani 1 1 d .
H14 H 0.2460 0.2982 0.4362 0.067 Uiso 1 1 calc R
C15 C 0.3889(4) 0.37278(19) 0.4378(3) 0.0705(11) Uani 1 1 d .
H15 H 0.3375 0.3991 0.3938 0.085 Uiso 1 1 calc R
C16 C 0.5188(5) 0.3934(2) 0.4767(3) 0.0733(12) Uani 1 1 d .
H16 H 0.5567 0.4330 0.4577 0.088 Uiso 1 1 calc R
C17 C 0.5926(4) 0.3567(2) 0.5429(3) 0.0725(11) Uani 1 1 d .
H17 H 0.6800 0.3719 0.5700 0.087 Uiso 1 1 calc R
C18 C 0.5395(3) 0.29668(17) 0.5708(2) 0.0574(9) Uani 1 1 d .
H18 H 0.5910 0.2716 0.6161 0.069 Uiso 1 1 calc R
C19 C 0.2603(3) 0.15232(15) 0.4662(2) 0.0473(8) Uani 1 1 d .
C20 C 0.1453(4) 0.11258(17) 0.4679(2) 0.0639(10) Uani 1 1 d .
H20 H 0.1084 0.1077 0.5205 0.077 Uiso 1 1 calc R
C21 C 0.0831(4) 0.0793(2) 0.3915(3) 0.0838(13) Uani 1 1 d .
H21 H 0.0042 0.0525 0.3926 0.101 Uiso 1 1 calc R
C22 C 0.1392(6) 0.0864(2) 0.3149(3) 0.0921(16) Uani 1 1 d .
H22 H 0.0974 0.0645 0.2635 0.110 Uiso 1 1 calc R
C23 C 0.2543(5) 0.1247(2) 0.3125(3) 0.0877(14) Uani 1 1 d .
H23 H 0.2916 0.1282 0.2599 0.105 Uiso 1 1 calc R
C24 C 0.3173(4) 0.15876(19) 0.3872(2) 0.0649(10) Uani 1 1 d .
H24 H 0.3960 0.1855 0.3853 0.078 Uiso 1 1 calc R
C25 C 0.7203(6) 0.2040(2) 0.3886(5) 0.1039(18) Uani 1 1 d .
C26 C 0.8160(5) 0.2025(2) 0.4695(4) 0.1074(16) Uani 1 1 d .
H26A H 0.8292 0.1566 0.4896 0.161 Uiso 1 1 calc R
H26B H 0.7791 0.2287 0.5136 0.161 Uiso 1 1 calc R
H26C H 0.9042 0.2211 0.4598 0.161 Uiso 1 1 calc R
C27 C 0.3444(5) -0.0306(2) 0.6691(4) 0.0817(12) Uani 1 1 d .
C28 C 0.4279(5) -0.0383(3) 0.7542(3) 0.0949(14) Uani 1 1 d .
H28A H 0.4471 -0.0854 0.7655 0.142 Uiso 1 1 calc R
H28B H 0.3783 -0.0205 0.7991 0.142 Uiso 1 1 calc R
H28C H 0.5145 -0.0143 0.7555 0.142 Uiso 1 1 calc R

loop_
_atom_site_aniso_label
_atom_site_aniso_U_11
_atom_site_aniso_U_22
_atom_site_aniso_U_33
_atom_site_aniso_U_23
_atom_site_aniso_U_13
_atom_site_aniso_U_12
Pu1 0.03269(8) 0.03794(8) 0.02710(7) 0.00278(7) 0.00238(5) -0.00005(7)
Cl1 0.0573(5) 0.0815(7) 0.0434(4) 0.0116(4) 0.0189(4) 0.0026(4)
Cl2 0.0432(4) 0.0720(6) 0.0458(4) 0.0048(4) -0.0042(3) 0.0095(4)
Cl3 0.0619(5) 0.0451(4) 0.0630(5) -0.0055(4) 0.0037(4) -0.0060(4)
N1 0.177(6) 0.119(4) 0.192(6) 0.063(4) -0.060(5) -0.037(4)
N2 0.139(5) 0.112(3) 0.114(4) 0.020(3) -0.004(3) -0.014(3)
P1 0.0402(4) 0.0422(4) 0.0367(4) -0.0016(3) 0.0018(3) 0.0003(3)
C1 0.0412(17) 0.0458(18) 0.0435(17) 0.0063(14) -0.0010(13) 0.0002(14)
C2 0.056(2) 0.056(2) 0.052(2) 0.0057(16) 0.0049(16) 0.0077(16)
C3 0.060(2) 0.065(2) 0.076(3) 0.014(2) 0.010(2) 0.0173(18)
C4 0.051(2) 0.074(3) 0.079(3) 0.026(2) -0.005(2) 0.0075(19)
C5 0.064(2) 0.074(3) 0.056(2) 0.013(2) -0.0146(19) -0.002(2)
C6 0.057(2) 0.062(2) 0.0492(19) 0.0000(17) -0.0034(16) 0.0009(17)
C7 0.0426(17) 0.0487(18) 0.0397(17) -0.0017(14) 0.0048(13) -0.0057(14)
C8 0.058(2) 0.062(2) 0.061(2) 0.0092(18) 0.0122(18) -0.0007(17)
C9 0.070(3) 0.090(3) 0.067(3) 0.019(2) 0.025(2) -0.010(2)
C10 0.061(3) 0.103(3) 0.066(3) -0.009(2) 0.028(2) -0.005(2)
C11 0.057(2) 0.074(3) 0.072(3) -0.014(2) 0.0148(19) 0.0100(19)
C12 0.0496(19) 0.0474(19) 0.0504(19) -0.0025(15) 0.0105(15) 0.0011(15)
C13 0.0443(17) 0.0424(17) 0.0465(18) 0.0001(14) 0.0136(14) 0.0017(14)
C14 0.054(2) 0.057(2) 0.057(2) 0.0056(17) 0.0108(16) 0.0058(17)
C15 0.087(3) 0.061(2) 0.070(3) 0.019(2) 0.029(2) 0.017(2)
C16 0.097(3) 0.055(2) 0.078(3) 0.005(2) 0.042(3) -0.011(2)
C17 0.067(3) 0.068(3) 0.086(3) -0.008(2) 0.025(2) -0.018(2)
C18 0.056(2) 0.056(2) 0.060(2) -0.0036(17) 0.0090(17) -0.0066(17)
C19 0.0457(18) 0.0480(18) 0.0435(18) -0.0073(14) -0.0078(14) 0.0101(15)
C20 0.057(2) 0.060(2) 0.070(2) -0.0154(19) -0.0062(18) 0.0023(18)
C21 0.067(3) 0.071(3) 0.102(3) -0.029(3) -0.022(3) 0.002(2)
C22 0.104(4) 0.081(3) 0.075(3) -0.034(3) -0.038(3) 0.039(3)
C23 0.115(4) 0.090(3) 0.051(2) -0.018(2) -0.011(2) 0.041(3)
C24 0.073(2) 0.072(2) 0.047(2) -0.0065(18) -0.0005(18) 0.016(2)
C25 0.087(4) 0.065(3) 0.159(6) 0.032(4) 0.019(4) -0.002(3)
C26 0.081(3) 0.099(4) 0.140(5) 0.005(3) 0.009(3) -0.001(3)
C27 0.082(3) 0.070(3) 0.096(4) 0.001(3) 0.023(3) -0.010(2)
C28 0.075(3) 0.131(4) 0.080(3) -0.007(3) 0.015(3) -0.007(3)

loop_
_atom_type_symbol
_atom_type_description
_atom_type_scat_dispersion_real
_atom_type_scat_dispersion_imag
_atom_type_scat_source
C C 0.0033 0.0016 'International Tables Vol C Tables 4.2.6.8 and 6.1.1.4'
H H 0.0000 0.0000 'International Tables Vol C Tables 4.2.6.8 and 6.1.1.4'
P P 0.1023 0.0942 'International Tables Vol C Tables 4.2.6.8 and 6.1.1.4'
Cl Cl 0.1484 0.1585 'International Tables Vol C Tables 4.2.6.8 and 6.1.1.4'
Pu Pu -9.4100 4.3056 'International Tables Vol C Tables 4.2.6.8 and 6.1.1.4'
N N 0.0061 0.0033 'International Tables Vol C Tables 4.2.6.8 and 6.1.1.4'

loop_
_geom_angle_atom_site_label_1
_geom_angle_atom_site_label_2
_geom_angle_atom_site_label_3
_geom_angle
_geom_angle_site_symmetry_1
_geom_angle_site_symmetry_3
Cl2 Pu1 Cl2 180.0 3_566 .
Cl2 Pu1 Cl3 90.39(3) 3_566 .
Cl2 Pu1 Cl3 89.61(3) . .
Cl2 Pu1 Cl3 89.61(3) 3_566 3_566
Cl2 Pu1 Cl3 90.39(3) . 3_566
Cl3 Pu1 Cl3 179.999(11) . 3_566
Cl2 Pu1 Cl1 90.97(3) 3_566 3_566
Cl2 Pu1 Cl1 89.03(3) . 3_566
Cl3 Pu1 Cl1 89.16(3) . 3_566
Cl3 Pu1 Cl1 90.84(3) 3_566 3_566
Cl2 Pu1 Cl1 89.03(3) 3_566 .
Cl2 Pu1 Cl1 90.97(3) . .
Cl3 Pu1 Cl1 90.84(3) . .
Cl3 Pu1 Cl1 89.16(3) 3_566 .
Cl1 Pu1 Cl1 180.0 3_566 .
C7 P1 C13 111.43(14) . .
C7 P1 C19 108.51(15) . .
C13 P1 C19 108.21(15) . .
C7 P1 C1 109.81(14) . .
C13 P1 C1 108.86(14) . .
C19 P1 C1 110.01(14) . .
C2 C1 C6 119.7(3) . .
C2 C1 P1 120.0(2) . .
C6 C1 P1 120.1(2) . .
C3 C2 C1 119.4(3) . .
C4 C3 C2 120.4(4) . .
C5 C4 C3 120.3(3) . .
C4 C5 C6 120.4(3) . .
C5 C6 C1 119.7(3) . .
C12 C7 C8 119.2(3) . .
C12 C7 P1 120.6(2) . .
C8 C7 P1 120.0(3) . .
C9 C8 C7 119.9(3) . .
C10 C9 C8 120.4(4) . .
C9 C10 C11 120.6(3) . .
C10 C11 C12 119.7(4) . .
C7 C12 C11 120.3(3) . .
C18 C13 C14 119.3(3) . .
C18 C13 P1 120.1(2) . .
C14 C13 P1 120.6(2) . .
C15 C14 C13 119.9(3) . .
C16 C15 C14 120.2(4) . .
C17 C16 C15 120.4(4) . .
C16 C17 C18 120.7(4) . .
C13 C18 C17 119.6(3) . .
C20 C19 C24 119.7(3) . .
C20 C19 P1 120.8(3) . .
C24 C19 P1 119.5(3) . .
C19 C20 C21 120.4(4) . .
C22 C21 C20 119.2(4) . .
C23 C22 C21 121.1(4) . .
C22 C23 C24 120.8(5) . .
C23 C24 C19 118.8(4) . .
N1 C25 C26 178.0(8) . .
N2 C27 C28 179.2(6) . .

loop_
_geom_bond_atom_site_label_1
_geom_bond_atom_site_label_2
_geom_bond_distance
_geom_bond_site_symmetry_2
Pu1 Cl2 2.5756(7) 3_566
Pu1 Cl2 2.5757(7) .
Pu1 Cl3 2.5936(8) .
Pu1 Cl3 2.5936(8) 3_566
Pu1 Cl1 2.5943(8) 3_566
Pu1 Cl1 2.5944(8) .
N1 C25 1.110(7) .
N2 C27 1.121(6) .
P1 C7 1.784(3) .
P1 C13 1.791(3) .
P1 C19 1.794(3) .
P1 C1 1.796(3) .
C1 C2 1.386(4) .
C1 C6 1.388(4) .
C2 C3 1.381(4) .
C3 C4 1.373(5) .
C4 C5 1.362(5) .
C5 C6 1.379(4) .
C7 C12 1.383(4) .
C7 C8 1.397(4) .
C8 C9 1.373(5) .
C9 C10 1.368(5) .
C10 C11 1.374(5) .
C11 C12 1.384(4) .
C13 C18 1.384(4) .
C13 C14 1.386(4) .
C14 C15 1.385(5) .
C15 C16 1.364(5) .
C16 C17 1.353(5) .
C17 C18 1.387(5) .
C19 C20 1.364(4) .
C19 C24 1.404(4) .
C20 C21 1.390(5) .
C21 C22 1.368(6) .
C22 C23 1.351(6) .
C23 C24 1.381(5) .
C25 C26 1.421(7) .
C27 C28 1.425(6) .
